data_2231203
loop_
_publ_author_name
'Haque, Rosenani A.'
'Nasri, S. Fatimah'
'Hemamalini, Madhukar'
'Fun, Hoong-Kun'

_publ_section_title
;
 3,3'-Di-<i>n</i>-propyl-1,1'-[<i>p</i>-phenylenebis(methylene)]diimidazolium
 dibromide
;
_journal_coeditor_code LH5273
_journal_issue 8
_journal_name_full 'Acta Crystallographica Section E'
_journal_page_first o1931
_journal_paper_doi 10.1107/S1600536811026146
_journal_volume 67
_journal_year 2011
_chemical_formula_iupac 'C20 H28 N4 2+, 2Br -'
_chemical_formula_moiety 'C20 H28 N4 2+, 2(Br -)'
_chemical_formula_sum 'C20 H28 Br2 N4'
_chemical_formula_weight 484.28
_chemical_name_systematic
;
3,3'-Di-<i>n</i>-propyl-1,1'-[<i>p</i>-phenylenebis(methylene)]diimidazolium
dibromide
;
_space_group_IT_number 14
_symmetry_cell_setting monoclinic
_symmetry_space_group_name_Hall '-P 2ybc'
_symmetry_space_group_name_H-M 'P 1 21/c 1'
_atom_sites_solution_hydrogens geom
_atom_sites_solution_primary direct
_atom_sites_solution_secondary difmap
_audit_creation_method SHELXL-97
_cell_angle_alpha 90.00
_cell_angle_beta 109.7160(10)
_cell_angle_gamma 90.00
_cell_formula_units_Z 2
_cell_length_a 8.9420(2)
_cell_length_b 11.2443(2)
_cell_length_c 11.3536(2)
_cell_measurement_reflns_used 4287
_cell_measurement_temperature 296(2)
_cell_measurement_theta_max 29.75
_cell_measurement_theta_min 2.42
_cell_volume 1074.64(4)
_computing_cell_refinement 'SAINT (Bruker, 2009)'
_computing_data_collection 'APEX2 (Bruker, 2009)'
_computing_data_reduction 'SAINT (Bruker, 2009)'
_computing_molecular_graphics 'SHELXTL (Sheldrick, 2008)'
_computing_publication_material 'SHELXTL (Sheldrick, 2008) and PLATON (Spek, 2009)'
_computing_structure_refinement 'SHELXTL (Sheldrick, 2008)'
_computing_structure_solution 'SHELXTL (Sheldrick, 2008)'
_diffrn_ambient_temperature 296(2)
_diffrn_measured_fraction_theta_full 0.990
_diffrn_measured_fraction_theta_max 0.990
_diffrn_measurement_device_type
;
Bruker SMART APEXII CCD area-detector
;
_diffrn_measurement_method '\f and \w scans'
_diffrn_radiation_monochromator graphite
_diffrn_radiation_source 'fine-focus sealed tube'
_diffrn_radiation_type MoK\a
_diffrn_radiation_wavelength 0.71073
_diffrn_reflns_av_R_equivalents 0.0298
_diffrn_reflns_av_sigmaI/netI 0.0278
_diffrn_reflns_limit_h_max 12
_diffrn_reflns_limit_h_min -12
_diffrn_reflns_limit_k_max 15
_diffrn_reflns_limit_k_min -15
_diffrn_reflns_limit_l_max 16
_diffrn_reflns_limit_l_min -11
_diffrn_reflns_number 11799
_diffrn_reflns_theta_full 30.09
_diffrn_reflns_theta_max 30.09
_diffrn_reflns_theta_min 2.42
_diffrn_standards_number 0
_exptl_absorpt_coefficient_mu 3.783
_exptl_absorpt_correction_T_max 0.3966
_exptl_absorpt_correction_T_min 0.3381
_exptl_absorpt_correction_type multi-scan
_exptl_absorpt_process_details '(SADABS; Bruker, 2009)'
_exptl_crystal_colour colourless
_exptl_crystal_density_diffrn 1.497
_exptl_crystal_density_method 'not measured'
_exptl_crystal_description block
_exptl_crystal_F_000 492
_exptl_crystal_size_max 0.37
_exptl_crystal_size_mid 0.35
_exptl_crystal_size_min 0.30
_refine_diff_density_max 0.304
_refine_diff_density_min -0.588
_refine_ls_extinction_method none
_refine_ls_goodness_of_fit_ref 1.039
_refine_ls_hydrogen_treatment constr
_refine_ls_matrix_type full
_refine_ls_number_parameters 118
_refine_ls_number_reflns 3127
_refine_ls_number_restraints 0
_refine_ls_restrained_S_all 1.039
_refine_ls_R_factor_all 0.0455
_refine_ls_R_factor_gt 0.0301
_refine_ls_shift/su_max_lt 0.001
_refine_ls_shift/su_mean 0.001
_refine_ls_structure_factor_coef Fsqd
_refine_ls_weighting_details 'calc w=1/[\s^2^(Fo^2^)+(0.0366P)^2^+0.2340P] where P=(Fo^2^+2Fc^2^)/3'
_refine_ls_weighting_scheme calc
_refine_ls_wR_factor_gt 0.0717
_refine_ls_wR_factor_ref 0.0775
_reflns_number_gt 2409
_reflns_number_total 3127
_reflns_threshold_expression I>2\s(I)
_cod_data_source_file lh5273.cif
_cod_data_source_block I
_cod_original_sg_symbol_H-M 'P 21/c'
_cod_database_code 2231203
_cod_database_fobs_code 2231203

loop_
_symmetry_equiv_pos_as_xyz
'x, y, z'
'-x, y+1/2, -z+1/2'
'-x, -y, -z'
'x, -y-1/2, z-1/2'

loop_
_atom_site_type_symbol
_atom_site_label
_atom_site_fract_x
_atom_site_fract_y
_atom_site_fract_z
_atom_site_U_iso_or_equiv
_atom_site_adp_type
_atom_site_calc_flag
_atom_site_refinement_flags
_atom_site_occupancy
_atom_site_symmetry_multiplicity
Br Br1 0.24338(3) 0.428391(17) 0.069769(19) 0.04870(9) Uani d . 1 1
N N1 0.06730(17) 0.72483(12) 0.28704(13) 0.0340(3) Uani d . 1 1
N N2 0.28760(18) 0.76133(14) 0.25525(15) 0.0389(3) Uani d . 1 1
C C1 -0.0905(2) 0.60075(16) 0.49714(17) 0.0358(4) Uani d . 1 1
H H1A -0.1508 0.6684 0.4960 0.043 Uiso calc R 1 1
C C2 0.0537(2) 0.47667(16) 0.40181(16) 0.0350(4) Uani d . 1 1
H H2A 0.0907 0.4608 0.3360 0.042 Uiso calc R 1 1
C C3 -0.03759(19) 0.57747(14) 0.39781(16) 0.0316(3) Uani d . 1 1
C C4 -0.0764(2) 0.66197(17) 0.28836(18) 0.0383(4) Uani d . 1 1
H H4A -0.1216 0.6179 0.2110 0.046 Uiso calc R 1 1
H H4B -0.1547 0.7193 0.2941 0.046 Uiso calc R 1 1
C C5 0.1346(2) 0.82204(16) 0.35896(17) 0.0401(4) Uani d . 1 1
H H5A 0.0933 0.8639 0.4116 0.048 Uiso calc R 1 1
C C6 0.2712(2) 0.84497(16) 0.33885(18) 0.0427(4) Uani d . 1 1
H H6A 0.3420 0.9061 0.3747 0.051 Uiso calc R 1 1
C C7 0.1620(2) 0.68965(16) 0.22476(17) 0.0370(4) Uani d . 1 1
H H7A 0.1434 0.6259 0.1695 0.044 Uiso calc R 1 1
C C8 0.4185(2) 0.75295(18) 0.2048(2) 0.0456(4) Uani d . 1 1
H H8A 0.4123 0.6772 0.1625 0.055 Uiso calc R 1 1
H H8B 0.5189 0.7557 0.2732 0.055 Uiso calc R 1 1
C C9 0.4132(2) 0.85232(19) 0.1143(2) 0.0469(5) Uani d . 1 1
H H9A 0.4181 0.9283 0.1558 0.056 Uiso calc R 1 1
H H9B 0.3139 0.8488 0.0446 0.056 Uiso calc R 1 1
C C10 0.5517(3) 0.8419(2) 0.0657(2) 0.0586(6) Uani d . 1 1
H H10A 0.5471 0.9058 0.0085 0.088 Uiso calc R 1 1
H H10B 0.5457 0.7672 0.0234 0.088 Uiso calc R 1 1
H H10C 0.6499 0.8462 0.1347 0.088 Uiso calc R 1 1

loop_
_atom_site_aniso_label
_atom_site_aniso_U_11
_atom_site_aniso_U_22
_atom_site_aniso_U_33
_atom_site_aniso_U_12
_atom_site_aniso_U_13
_atom_site_aniso_U_23
Br1 0.06110(15) 0.03539(11) 0.05110(14) 0.00544(9) 0.02086(10) 0.00409(8)
N1 0.0411(8) 0.0308(7) 0.0319(7) -0.0010(6) 0.0149(6) 0.0013(6)
N2 0.0424(8) 0.0354(7) 0.0417(9) -0.0021(6) 0.0176(7) -0.0004(6)
C1 0.0370(9) 0.0318(8) 0.0416(10) 0.0037(7) 0.0173(8) 0.0001(7)
C2 0.0386(9) 0.0355(8) 0.0352(9) 0.0020(7) 0.0181(8) -0.0010(7)
C3 0.0301(8) 0.0311(8) 0.0337(8) -0.0039(6) 0.0109(7) 0.0001(7)
C4 0.0357(9) 0.0406(9) 0.0382(10) -0.0003(7) 0.0119(7) 0.0036(8)
C5 0.0552(11) 0.0329(8) 0.0333(9) 0.0016(8) 0.0165(8) -0.0023(7)
C6 0.0522(11) 0.0349(9) 0.0397(10) -0.0072(8) 0.0138(9) -0.0035(8)
C7 0.0456(10) 0.0319(8) 0.0361(9) -0.0015(7) 0.0171(8) -0.0009(7)
C8 0.0416(10) 0.0456(10) 0.0545(12) 0.0018(8) 0.0224(9) 0.0055(9)
C9 0.0471(11) 0.0496(11) 0.0484(11) 0.0004(9) 0.0219(9) 0.0047(9)
C10 0.0566(13) 0.0693(15) 0.0598(14) -0.0037(11) 0.0326(11) 0.0048(12)

loop_
_atom_type_symbol
_atom_type_description
_atom_type_scat_dispersion_real
_atom_type_scat_dispersion_imag
_atom_type_scat_source
C C 0.0033 0.0016 'International Tables Vol C Tables 4.2.6.8 and 6.1.1.4'
H H 0.0000 0.0000 'International Tables Vol C Tables 4.2.6.8 and 6.1.1.4'
N N 0.0061 0.0033 'International Tables Vol C Tables 4.2.6.8 and 6.1.1.4'
Br Br -0.2901 2.4595 'International Tables Vol C Tables 4.2.6.8 and 6.1.1.4'

loop_
_geom_angle_atom_site_label_1
_geom_angle_atom_site_label_2
_geom_angle_atom_site_label_3
_geom_angle_site_symmetry_1
_geom_angle_site_symmetry_3
_geom_angle
C7 N1 C5 . . 108.76(15)
C7 N1 C4 . . 125.17(15)
C5 N1 C4 . . 125.78(14)
C7 N2 C6 . . 108.44(15)
C7 N2 C8 . . 124.99(16)
C6 N2 C8 . . 126.56(16)
C3 C1 C2 . 3_566 120.18(16)
C3 C1 H1A . . 119.9
C2 C1 H1A 3_566 . 119.9
C1 C2 C3 3_566 . 120.77(16)
C1 C2 H2A 3_566 . 119.6
C3 C2 H2A . . 119.6
C1 C3 C2 . . 119.05(16)
C1 C3 C4 . . 120.26(15)
C2 C3 C4 . . 120.68(15)
N1 C4 C3 . . 110.61(14)
N1 C4 H4A . . 109.5
C3 C4 H4A . . 109.5
N1 C4 H4B . . 109.5
C3 C4 H4B . . 109.5
H4A C4 H4B . . 108.1
C6 C5 N1 . . 107.04(16)
C6 C5 H5A . . 126.5
N1 C5 H5A . . 126.5
C5 C6 N2 . . 107.47(16)
C5 C6 H6A . . 126.3
N2 C6 H6A . . 126.3
N2 C7 N1 . . 108.29(15)
N2 C7 H7A . . 125.9
N1 C7 H7A . . 125.9
N2 C8 C9 . . 111.85(16)
N2 C8 H8A . . 109.2
C9 C8 H8A . . 109.2
N2 C8 H8B . . 109.2
C9 C8 H8B . . 109.2
H8A C8 H8B . . 107.9
C8 C9 C10 . . 110.34(17)
C8 C9 H9A . . 109.6
C10 C9 H9A . . 109.6
C8 C9 H9B . . 109.6
C10 C9 H9B . . 109.6
H9A C9 H9B . . 108.1
C9 C10 H10A . . 109.5
C9 C10 H10B . . 109.5
H10A C10 H10B . . 109.5
C9 C10 H10C . . 109.5
H10A C10 H10C . . 109.5
H10B C10 H10C . . 109.5

loop_
_geom_bond_atom_site_label_1
_geom_bond_atom_site_label_2
_geom_bond_site_symmetry_2
_geom_bond_distance
N1 C7 . 1.333(2)
N1 C5 . 1.376(2)
N1 C4 . 1.471(2)
N2 C7 . 1.330(2)
N2 C6 . 1.379(2)
N2 C8 . 1.470(2)
C1 C3 . 1.387(2)
C1 C2 3_566 1.388(3)
C1 H1A . 0.9300
C2 C1 3_566 1.388(3)
C2 C3 . 1.389(2)
C2 H2A . 0.9300
C3 C4 . 1.509(2)
C4 H4A . 0.9700
C4 H4B . 0.9700
C5 C6 . 1.341(3)
C5 H5A . 0.9300
C6 H6A . 0.9300
C7 H7A . 0.9300
C8 C9 . 1.508(3)
C8 H8A . 0.9700
C8 H8B . 0.9700
C9 C10 . 1.521(3)
C9 H9A . 0.9700
C9 H9B . 0.9700
C10 H10A . 0.9600
C10 H10B . 0.9600
C10 H10C . 0.9600

loop_
_geom_hbond_atom_site_label_D
_geom_hbond_atom_site_label_H
_geom_hbond_atom_site_label_A
_geom_hbond_distance_DH
_geom_hbond_distance_HA
_geom_hbond_distance_DA
_geom_hbond_angle_DHA
_geom_hbond_publ_flag
C7 H7A Br1 0.93 2.77 3.6222(18) 152 yes

loop_
_geom_torsion_atom_site_label_1
_geom_torsion_atom_site_label_2
_geom_torsion_atom_site_label_3
_geom_torsion_atom_site_label_4
_geom_torsion_site_symmetry_1
_geom_torsion
C2 C1 C3 C2 3_566 -0.7(3)
C2 C1 C3 C4 3_566 -179.54(16)
C1 C2 C3 C1 3_566 0.7(3)
C1 C2 C3 C4 3_566 179.54(16)
C7 N1 C4 C3 . 92.7(2)
C5 N1 C4 C3 . -80.3(2)
C1 C3 C4 N1 . 110.19(18)
C2 C3 C4 N1 . -68.6(2)
C7 N1 C5 C6 . 0.1(2)
C4 N1 C5 C6 . 174.13(16)
N1 C5 C6 N2 . -0.3(2)
C7 N2 C6 C5 . 0.5(2)
C8 N2 C6 C5 . 179.06(17)
C6 N2 C7 N1 . -0.4(2)
C8 N2 C7 N1 . -179.02(16)
C5 N1 C7 N2 . 0.2(2)
C4 N1 C7 N2 . -173.88(15)
C7 N2 C8 C9 . 107.5(2)
C6 N2 C8 C9 . -70.9(2)
N2 C8 C9 C10 . 179.05(18)
